data_4345918
loop_
_publ_author_name
'Schneider, Leon'
'Sivchik, Vasily'
'Chung, Kun-You'
'Chen, Yi-Ting'
'Karttunen, Antti J.'
'Chou, Pi-Tai'
'Koshevoy, Igor O.'

_publ_section_title
;
 Cyclometalated Platinum(II) Cyanometallates: Luminescent Blocks for
 Coordination Self-Assembly.
;
_journal_name_full 'Inorganic chemistry'
_journal_paper_doi 10.1021/acs.inorgchem.7b00006
_journal_year 2017
_chemical_formula_moiety 'C98 H72 Ag2 F4 N6 P4 Pt2'
_chemical_formula_sum 'C98 H72 Ag2 F4 N6 P4 Pt2'
_chemical_formula_weight 2139.41
_space_group_crystal_system triclinic
_space_group_IT_number 2
_space_group_name_Hall '-P 1'
_space_group_name_H-M_alt 'P -1'
_symmetry_space_group_name_Hall '-P 1'
_symmetry_space_group_name_H-M 'P -1'
_atom_sites_solution_hydrogens geom
_audit_creation_method SHELXL-2014/7
_cell_angle_alpha 98.394(2)
_cell_angle_beta 97.515(2)
_cell_angle_gamma 114.462(2)
_cell_formula_units_Z 1
_cell_length_a 11.2906(4)
_cell_length_b 12.7098(5)
_cell_length_c 17.2980(6)
_cell_measurement_reflns_used 9832
_cell_measurement_temperature 150(2)
_cell_measurement_theta_max 34.54
_cell_measurement_theta_min 2.36
_cell_volume 2184.27(15)
_computing_cell_refinement 'SAINT (Bruker AXS, 2009)'
_computing_data_collection 'APEX2 (Bruker AXS, 2010)'
_computing_data_reduction 'SAINT (Bruker AXS, 2009)'
_computing_molecular_graphics 'Diamond v.4.03 (Brandenburg, 2014)'
_computing_publication_material 'SHELXL-2014 (Sheldrick, 2014)'
_computing_structure_refinement 'SHELXL-2014/7 (Sheldrick, 2014)'
_computing_structure_solution 'SHELXS-2014 (Sheldrick, 2014)'
_diffrn_ambient_temperature 150(2)
_diffrn_detector_area_resol_mean 16
_diffrn_measured_fraction_theta_full 0.999
_diffrn_measured_fraction_theta_max 0.996
_diffrn_measurement_device '62mm x 62mm CCD camera on \k-goniostat'
_diffrn_measurement_device_type 'Bruker KAPPA APEX II DUO CCD'
_diffrn_measurement_method '\f scans and \w scans with \k offset'
_diffrn_radiation_monochromator 'curved graphite crystal'
_diffrn_radiation_type MoK\a
_diffrn_radiation_wavelength 0.71073
_diffrn_reflns_av_R_equivalents 0.0439
_diffrn_reflns_av_unetI/netI 0.0198
_diffrn_reflns_Laue_measured_fraction_full 0.999
_diffrn_reflns_Laue_measured_fraction_max 0.996
_diffrn_reflns_limit_h_max 18
_diffrn_reflns_limit_h_min -18
_diffrn_reflns_limit_k_max 20
_diffrn_reflns_limit_k_min -20
_diffrn_reflns_limit_l_max 27
_diffrn_reflns_limit_l_min -27
_diffrn_reflns_number 226439
_diffrn_reflns_point_group_measured_fraction_full 0.999
_diffrn_reflns_point_group_measured_fraction_max 0.996
_diffrn_reflns_theta_full 25.242
_diffrn_reflns_theta_max 35.002
_diffrn_reflns_theta_min 1.218
_exptl_absorpt_coefficient_mu 3.766
_exptl_absorpt_correction_T_max 0.810
_exptl_absorpt_correction_T_min 0.650
_exptl_absorpt_correction_type numerical
_exptl_absorpt_process_details 'SADABS (Sheldrick, 2008)'
_exptl_crystal_colour colourless
_exptl_crystal_density_diffrn 1.626
_exptl_crystal_description block
_exptl_crystal_F_000 1048
_exptl_crystal_size_max 0.117
_exptl_crystal_size_mid 0.107
_exptl_crystal_size_min 0.056
_refine_diff_density_max 1.956
_refine_diff_density_min -0.952
_refine_diff_density_rms 0.100
_refine_ls_extinction_method none
_refine_ls_goodness_of_fit_ref 1.046
_refine_ls_hydrogen_treatment constr
_refine_ls_matrix_type full
_refine_ls_number_parameters 555
_refine_ls_number_reflns 19160
_refine_ls_number_restraints 7
_refine_ls_restrained_S_all 1.048
_refine_ls_R_factor_all 0.0322
_refine_ls_R_factor_gt 0.0244
_refine_ls_shift/su_max 0.002
_refine_ls_shift/su_mean 0.000
_refine_ls_structure_factor_coef Fsqd
_refine_ls_weighting_details 'w=1/[\s^2^(Fo^2^)+(0.0284P)^2^+1.4522P] where P=(Fo^2^+2Fc^2^)/3'
_refine_ls_weighting_scheme calc
_refine_ls_wR_factor_gt 0.0566
_refine_ls_wR_factor_ref 0.0591
_reflns_Friedel_coverage 0.000
_reflns_number_gt 16845
_reflns_number_total 19160
_reflns_threshold_expression 'I > 2\s(I)'
_cod_data_source_file ic7b00006_si_003.cif
_cod_data_source_block 8
_cod_original_cell_volume 2184.27(14)
_cod_database_code 4345918
_shelx_shelxl_version_number 2014/7
_shelx_space_group_comment
;
The symmetry employed for this shelxl refinement is uniquely defined
by the following loop, which should always be used as a source of
symmetry information in preference to the above space-group names.
They are only intended as comments.
;
_shelx_estimated_absorpt_t_min 0.667
_shelx_estimated_absorpt_t_max 0.817

loop_
_space_group_symop_operation_xyz
'x, y, z'
'-x, -y, -z'

loop_
_atom_site_label
_atom_site_type_symbol
_atom_site_fract_x
_atom_site_fract_y
_atom_site_fract_z
_atom_site_U_iso_or_equiv
_atom_site_adp_type
_atom_site_occupancy
_atom_site_site_symmetry_order
_atom_site_calc_flag
_atom_site_refinement_flags_posn
_atom_site_refinement_flags_adp
_atom_site_refinement_flags_occupancy
_atom_site_disorder_assembly
_atom_site_disorder_group
C2 C 0.3526(2) 0.08028(18) 0.40735(12) 0.0267(3) Uani 1 1 d . . . . .
C1 C 0.4622(2) 0.21130(17) 0.56685(12) 0.0280(4) Uani 1 1 d . . . . .
C4 C 0.2392(2) 0.19688(19) 0.29289(11) 0.0271(4) Uani 1 1 d . . . . .
H4 H 0.2506 0.1268 0.2804 0.033 Uiso 1 1 calc R U . A 1
C3 C 0.27381(17) 0.25914(16) 0.37129(10) 0.0214(3) Uani 0.818(3) 1 d . . P B 1
C5 C 0.1882(2) 0.2364(2) 0.23264(12) 0.0354(5) Uani 0.818(3) 1 d . . P B 1
C7 C 0.2040(2) 0.3992(2) 0.32445(14) 0.0319(4) Uani 0.818(3) 1 d . . P B 1
C10 C 0.2996(2) 0.53588(18) 0.50174(14) 0.0310(4) Uani 0.818(3) 1 d . . P B 1
H10 H 0.2612 0.5703 0.4672 0.037 Uiso 0.818(3) 1 calc R U P B 1
C12 C 0.4041(2) 0.53867(19) 0.63077(14) 0.0331(4) Uani 0.818(3) 1 d . . P B 1
H12 H 0.4395 0.5752 0.6859 0.040 Uiso 0.818(3) 1 calc R U P B 1
N3 N 0.35962(16) 0.38061(14) 0.52138(10) 0.0225(3) Uani 0.818(3) 1 d . . P B 1
F2 F 0.1864(2) 0.49982(17) 0.33939(11) 0.0448(5) Uani 0.818(3) 1 d . . P B 1
F1 F 0.1607(2) 0.17866(19) 0.15637(10) 0.0468(5) Uani 0.818(3) 1 d . . P B 1
C3A C 0.35962(16) 0.38061(14) 0.52138(10) 0.0225(3) Uani 0.182(3) 1 d . . P B 2
C5A C 0.4041(2) 0.53867(19) 0.63077(14) 0.0331(4) Uani 0.182(3) 1 d D . P B 2
C7A C 0.2996(2) 0.53588(18) 0.50174(14) 0.0310(4) Uani 0.182(3) 1 d . . P B 2
C10A C 0.2040(2) 0.3992(2) 0.32445(14) 0.0319(4) Uani 0.182(3) 1 d . . P B 2
H10A H 0.1923 0.4693 0.3356 0.038 Uiso 0.182(3) 1 calc R U P B 2
C12A C 0.1882(2) 0.2364(2) 0.23264(12) 0.0354(5) Uani 0.182(3) 1 d . . P B 2
H12A H 0.1665 0.1929 0.1791 0.042 Uiso 0.182(3) 1 calc R U P B 2
N3A N 0.27381(17) 0.25914(16) 0.37129(10) 0.0214(3) Uani 0.182(3) 1 d . . P B 2
F1A F 0.4565(8) 0.5970(7) 0.7013(4) 0.0387(19) Uani 0.182(3) 1 d D . P B 2
F2A F 0.2394(8) 0.5764(7) 0.4430(5) 0.043(2) Uani 0.182(3) 1 d . . P B 2
C6 C 0.1673(3) 0.3362(2) 0.24699(14) 0.0388(5) Uani 1 1 d . . . . .
H6 H 0.1291 0.3604 0.2049 0.047 Uiso 1 1 calc R U . B 1
C8 C 0.25792(18) 0.36458(16) 0.38755(11) 0.0230(3) Uani 1 1 d . . . . .
C9 C 0.30465(18) 0.43057(16) 0.47113(12) 0.0235(3) Uani 1 1 d . . . . .
C11 C 0.3496(2) 0.59062(19) 0.58139(15) 0.0353(5) Uani 1 1 d . . . . .
H11 H 0.3466 0.6628 0.6021 0.042 Uiso 1 1 calc R U . B 1
C13 C 0.4070(2) 0.43355(18) 0.59970(12) 0.0277(4) Uani 1 1 d . . . . .
H13 H 0.4433 0.3977 0.6343 0.033 Uiso 1 1 calc R U . B 1
C14 C 0.07783(17) -0.36740(15) 0.20335(10) 0.0203(3) Uani 1 1 d . . . . .
C15 C 0.0342(2) -0.3210(2) 0.26566(13) 0.0307(4) Uani 1 1 d . . . . .
H15 H 0.0845 -0.2407 0.2937 0.037 Uiso 1 1 calc R U . . .
C16 C -0.0835(3) -0.3926(3) 0.28687(16) 0.0432(6) Uani 1 1 d . . . . .
H16 H -0.1140 -0.3607 0.3287 0.052 Uiso 1 1 calc R U . . .
C17 C -0.1556(2) -0.5100(2) 0.24702(16) 0.0442(6) Uani 1 1 d . . . . .
H17 H -0.2354 -0.5585 0.2618 0.053 Uiso 1 1 calc R U . . .
C18 C -0.1123(2) -0.5573(2) 0.18555(14) 0.0366(5) Uani 1 1 d . . . . .
H18 H -0.1619 -0.6381 0.1585 0.044 Uiso 1 1 calc R U . . .
C19 C 0.00376(19) -0.48629(16) 0.16364(11) 0.0255(3) Uani 1 1 d . . . . .
H19 H 0.0331 -0.5187 0.1214 0.031 Uiso 1 1 calc R U . . .
C20 C 0.16639(16) -0.21038(14) 0.09895(10) 0.0180(3) Uani 1 1 d . . . . .
C21 C 0.23460(19) -0.08992(16) 0.09966(12) 0.0257(3) Uani 1 1 d . . . . .
H21 H 0.3127 -0.0409 0.1396 0.031 Uiso 1 1 calc R U . . .
C22 C 0.1895(2) -0.04097(18) 0.04260(14) 0.0335(4) Uani 1 1 d . . . . .
H22 H 0.2372 0.0409 0.0434 0.040 Uiso 1 1 calc R U . . .
C23 C 0.0751(2) -0.1114(2) -0.01554(13) 0.0317(4) Uani 1 1 d . . . . .
H23 H 0.0445 -0.0779 -0.0546 0.038 Uiso 1 1 calc R U . . .
C24 C 0.0052(2) -0.23111(19) -0.01661(12) 0.0287(4) Uani 1 1 d . . . . .
H24 H -0.0736 -0.2793 -0.0563 0.034 Uiso 1 1 calc R U . . .
C25 C 0.05026(18) -0.28041(16) 0.04029(11) 0.0231(3) Uani 1 1 d . . . . .
H25 H 0.0019 -0.3622 0.0394 0.028 Uiso 1 1 calc R U . . .
C26 C 0.28376(18) -0.37097(15) 0.12521(11) 0.0216(3) Uani 1 1 d . . . . .
C27 C 0.2603(2) -0.40854(17) 0.04266(12) 0.0271(4) Uani 1 1 d . . . . .
H27 H 0.2135 -0.3799 0.0084 0.033 Uiso 1 1 calc R U . . .
C28 C 0.3057(2) -0.4888(2) 0.01010(15) 0.0362(5) Uani 1 1 d . . . . .
H28 H 0.2896 -0.5145 -0.0463 0.043 Uiso 1 1 calc R U . . .
C29 C 0.3737(3) -0.5305(2) 0.05934(18) 0.0432(6) Uani 1 1 d . . . . .
H29 H 0.4038 -0.5852 0.0369 0.052 Uiso 1 1 calc R U . . .
C30 C 0.3980(3) -0.4928(3) 0.14126(19) 0.0512(7) Uani 1 1 d . . . . .
H30 H 0.4450 -0.5218 0.1751 0.061 Uiso 1 1 calc R U . . .
C31 C 0.3543(3) -0.4128(2) 0.17450(15) 0.0384(5) Uani 1 1 d . . . . .
H31 H 0.3724 -0.3864 0.2309 0.046 Uiso 1 1 calc R U . . .
C32 C 0.59936(18) 0.10932(16) 0.19128(11) 0.0235(3) Uani 1 1 d . . . . .
C33 C 0.5304(2) 0.17616(17) 0.20931(13) 0.0278(4) Uani 1 1 d . . . . .
H33 H 0.5068 0.1828 0.2599 0.033 Uiso 1 1 calc R U . . .
C34 C 0.4964(2) 0.23287(19) 0.15348(14) 0.0344(4) Uani 1 1 d . . . . .
H34 H 0.4501 0.2785 0.1662 0.041 Uiso 1 1 calc R U . . .
C35 C 0.5299(2) 0.2230(2) 0.07920(15) 0.0388(5) Uani 1 1 d . . . . .
H35 H 0.5063 0.2616 0.0411 0.047 Uiso 1 1 calc R U . . .
C36 C 0.5974(3) 0.1571(2) 0.06108(14) 0.0389(5) Uani 1 1 d . . . . .
H36 H 0.6202 0.1501 0.0102 0.047 Uiso 1 1 calc R U . . .
C37 C 0.6324(2) 0.1007(2) 0.11659(13) 0.0320(4) Uani 1 1 d . . . . .
H37 H 0.6793 0.0558 0.1035 0.038 Uiso 1 1 calc R U . . .
C38 C 0.7201(3) -0.0436(2) 0.22411(19) 0.0225(5) Uani 0.793(9) 1 d . . P C 1
C39 C 0.6517(4) -0.1460(4) 0.1649(3) 0.0533(14) Uani 0.793(9) 1 d . . P C 1
H39 H 0.5585 -0.1754 0.1462 0.064 Uiso 0.793(9) 1 calc R U P C 1
C40 C 0.7188(4) -0.2065(5) 0.1326(3) 0.0640(17) Uani 0.793(9) 1 d . . P C 1
H40 H 0.6705 -0.2771 0.0923 0.077 Uiso 0.793(9) 1 calc R U P C 1
C41 C 0.8526(5) -0.1658(4) 0.1581(3) 0.0520(11) Uani 0.793(9) 1 d . . P C 1
H41 H 0.8980 -0.2069 0.1355 0.062 Uiso 0.793(9) 1 calc R U P C 1
C42 C 0.9206(4) -0.0643(4) 0.2170(4) 0.0659(16) Uani 0.793(9) 1 d . . P C 1
H42 H 1.0136 -0.0359 0.2360 0.079 Uiso 0.793(9) 1 calc R U P C 1
C43 C 0.8554(3) -0.0025(3) 0.2491(4) 0.0520(12) Uani 0.793(9) 1 d . . P C 1
H43 H 0.9046 0.0689 0.2887 0.062 Uiso 0.793(9) 1 calc R U P C 1
C38A C 0.7186(10) -0.0563(7) 0.2204(8) 0.0356(18) Uani 0.207(9) 1 d G U P C 2
C39A C 0.6523(7) -0.1794(8) 0.1996(8) 0.0356(18) Uani 0.207(9) 1 d G . P C 2
H39A H 0.5628 -0.2192 0.2051 0.043 Uiso 0.207(9) 1 calc R U P C 2
C40A C 0.7169(9) -0.2441(6) 0.1708(9) 0.0356(18) Uani 0.207(9) 1 d G . P C 2
H40A H 0.6716 -0.3282 0.1566 0.043 Uiso 0.207(9) 1 calc R U P C 2
C41A C 0.8479(9) -0.1858(8) 0.1627(9) 0.0356(18) Uani 0.207(9) 1 d G . P C 2
H41A H 0.8921 -0.2300 0.1429 0.043 Uiso 0.207(9) 1 calc R U P C 2
C42A C 0.9142(8) -0.0627(8) 0.1834(8) 0.0356(18) Uani 0.207(9) 1 d G . P C 2
H42A H 1.0037 -0.0228 0.1779 0.043 Uiso 0.207(9) 1 calc R U P C 2
C43A C 0.8495(10) 0.0020(6) 0.2123(9) 0.0356(18) Uani 0.207(9) 1 d G . P C 2
H43A H 0.8948 0.0862 0.2265 0.043 Uiso 0.207(9) 1 calc R U P C 2
C44 C 0.73364(18) 0.13845(16) 0.35158(11) 0.0232(3) Uani 1 1 d . . . . .
C45 C 0.8397(2) 0.24331(17) 0.34572(13) 0.0290(4) Uani 1 1 d . . . . .
H45 H 0.8554 0.2574 0.2947 0.035 Uiso 1 1 calc R U . . .
C46 C 0.9217(2) 0.32638(19) 0.41453(15) 0.0353(5) Uani 1 1 d . . . . .
H46 H 0.9937 0.3972 0.4105 0.042 Uiso 1 1 calc R U . . .
C47 C 0.8990(2) 0.3066(2) 0.48905(15) 0.0400(5) Uani 1 1 d . . . . .
H47 H 0.9565 0.3632 0.5359 0.048 Uiso 1 1 calc R U . . .
C48 C 0.7928(3) 0.2043(2) 0.49563(14) 0.0407(5) Uani 1 1 d . . . . .
H48 H 0.7764 0.1918 0.5468 0.049 Uiso 1 1 calc R U . . .
C49 C 0.7104(2) 0.12019(19) 0.42689(12) 0.0316(4) Uani 1 1 d . . . . .
H49 H 0.6379 0.0500 0.4313 0.038 Uiso 1 1 calc R U . . .
N2 N 0.3434(2) -0.00560(18) 0.36857(11) 0.0337(4) Uani 1 1 d . . . . .
N1 N 0.5241(2) 0.20786(18) 0.62385(12) 0.0371(4) Uani 1 1 d . . . . .
P1 P 0.22955(4) -0.26794(4) 0.17662(2) 0.01653(7) Uani 1 1 d . . . . .
P2 P 0.62248(4) 0.02447(4) 0.26388(3) 0.01982(8) Uani 1 1 d . . . . .
Ag1 Ag 0.40650(2) -0.11950(2) 0.28503(2) 0.01828(2) Uani 1 1 d . . . . .
Pt1 Pt 0.36268(2) 0.22659(2) 0.46790(2) 0.02054(2) Uani 1 1 d . . . . .

loop_
_atom_site_aniso_label
_atom_site_aniso_U_11
_atom_site_aniso_U_22
_atom_site_aniso_U_33
_atom_site_aniso_U_23
_atom_site_aniso_U_13
_atom_site_aniso_U_12
C2 0.0309(9) 0.0320(9) 0.0246(8) 0.0090(7) 0.0066(7) 0.0200(8)
C1 0.0393(10) 0.0240(8) 0.0247(8) 0.0058(7) 0.0050(7) 0.0181(8)
C4 0.0297(9) 0.0330(9) 0.0192(7) 0.0021(7) -0.0003(6) 0.0171(8)
C3 0.0198(7) 0.0266(8) 0.0193(7) 0.0038(6) 0.0030(5) 0.0125(6)
C5 0.0376(11) 0.0501(13) 0.0208(8) 0.0080(8) 0.0000(8) 0.0234(10)
C7 0.0340(10) 0.0347(10) 0.0366(10) 0.0162(8) 0.0070(8) 0.0217(9)
C10 0.0311(10) 0.0263(9) 0.0407(11) 0.0085(8) 0.0081(8) 0.0171(8)
C12 0.0335(10) 0.0280(9) 0.0344(10) -0.0028(8) 0.0074(8) 0.0134(8)
N3 0.0249(7) 0.0221(7) 0.0219(7) 0.0042(5) 0.0042(5) 0.0120(6)
F2 0.0644(12) 0.0421(10) 0.0427(10) 0.0155(8) 0.0041(9) 0.0377(9)
F1 0.0608(12) 0.0603(12) 0.0197(7) 0.0001(7) -0.0079(7) 0.0348(10)
C3A 0.0249(7) 0.0221(7) 0.0219(7) 0.0042(5) 0.0042(5) 0.0120(6)
C5A 0.0335(10) 0.0280(9) 0.0344(10) -0.0028(8) 0.0074(8) 0.0134(8)
C7A 0.0311(10) 0.0263(9) 0.0407(11) 0.0085(8) 0.0081(8) 0.0171(8)
C10A 0.0340(10) 0.0347(10) 0.0366(10) 0.0162(8) 0.0070(8) 0.0217(9)
C12A 0.0376(11) 0.0501(13) 0.0208(8) 0.0080(8) 0.0000(8) 0.0234(10)
N3A 0.0198(7) 0.0266(8) 0.0193(7) 0.0038(6) 0.0030(5) 0.0125(6)
F1A 0.045(4) 0.041(4) 0.027(3) -0.007(3) 0.004(3) 0.022(3)
F2A 0.049(5) 0.032(4) 0.056(5) 0.010(3) 0.002(4) 0.030(4)
C6 0.0421(12) 0.0537(14) 0.0304(10) 0.0170(10) 0.0011(9) 0.0299(11)
C8 0.0211(7) 0.0248(8) 0.0264(8) 0.0089(6) 0.0053(6) 0.0123(6)
C9 0.0217(8) 0.0233(8) 0.0292(8) 0.0085(6) 0.0068(6) 0.0123(6)
C11 0.0358(11) 0.0255(9) 0.0453(12) -0.0010(8) 0.0098(9) 0.0169(8)
C13 0.0329(10) 0.0280(9) 0.0221(8) 0.0006(7) 0.0031(7) 0.0157(8)
C14 0.0186(7) 0.0220(7) 0.0186(7) 0.0059(6) 0.0023(5) 0.0074(6)
C15 0.0285(9) 0.0328(10) 0.0278(9) 0.0036(7) 0.0093(7) 0.0109(8)
C16 0.0356(12) 0.0541(15) 0.0406(12) 0.0121(11) 0.0209(10) 0.0162(11)
C17 0.0281(10) 0.0496(14) 0.0469(13) 0.0196(11) 0.0157(10) 0.0043(10)
C18 0.0282(10) 0.0294(10) 0.0377(11) 0.0117(8) 0.0025(8) -0.0011(8)
C19 0.0252(8) 0.0200(7) 0.0245(8) 0.0056(6) 0.0027(6) 0.0039(6)
C20 0.0176(7) 0.0175(6) 0.0172(6) 0.0015(5) 0.0021(5) 0.0073(5)
C21 0.0242(8) 0.0186(7) 0.0291(9) 0.0045(6) -0.0024(7) 0.0069(6)
C22 0.0353(10) 0.0220(8) 0.0405(11) 0.0108(8) -0.0015(8) 0.0115(8)
C23 0.0370(10) 0.0333(10) 0.0271(9) 0.0100(8) 0.0001(8) 0.0186(9)
C24 0.0291(9) 0.0305(9) 0.0221(8) 0.0043(7) -0.0034(7) 0.0120(7)
C25 0.0237(8) 0.0208(7) 0.0193(7) 0.0017(6) -0.0010(6) 0.0069(6)
C26 0.0210(7) 0.0173(7) 0.0265(8) 0.0038(6) 0.0059(6) 0.0085(6)
C27 0.0277(9) 0.0248(8) 0.0277(9) 0.0007(7) 0.0089(7) 0.0112(7)
C28 0.0388(11) 0.0287(10) 0.0398(11) -0.0030(8) 0.0178(9) 0.0142(9)
C29 0.0461(13) 0.0286(10) 0.0642(17) 0.0061(10) 0.0251(12) 0.0228(10)
C30 0.0677(18) 0.0508(15) 0.0606(17) 0.0166(13) 0.0178(14) 0.0478(15)
C31 0.0543(14) 0.0400(12) 0.0357(11) 0.0094(9) 0.0085(10) 0.0350(11)
C32 0.0195(7) 0.0202(7) 0.0260(8) 0.0057(6) 0.0029(6) 0.0046(6)
C33 0.0294(9) 0.0207(8) 0.0301(9) 0.0044(7) 0.0042(7) 0.0091(7)
C34 0.0347(10) 0.0245(9) 0.0405(11) 0.0071(8) -0.0005(9) 0.0121(8)
C35 0.0373(11) 0.0323(10) 0.0405(12) 0.0175(9) 0.0002(9) 0.0087(9)
C36 0.0429(12) 0.0424(12) 0.0324(11) 0.0173(9) 0.0111(9) 0.0158(10)
C37 0.0319(10) 0.0359(10) 0.0308(10) 0.0131(8) 0.0114(8) 0.0141(8)
C38 0.0232(11) 0.0218(10) 0.0226(11) 0.0034(8) 0.0050(8) 0.0106(9)
C39 0.0365(16) 0.053(2) 0.058(3) -0.026(2) -0.0022(15) 0.0234(15)
C40 0.061(2) 0.066(3) 0.058(3) -0.029(2) 0.0007(19) 0.039(2)
C41 0.057(2) 0.059(3) 0.057(2) 0.005(2) 0.0231(19) 0.041(2)
C42 0.0330(17) 0.059(2) 0.101(4) -0.011(3) 0.010(2) 0.0262(17)
C43 0.0259(13) 0.0370(16) 0.082(3) -0.0159(17) 0.0001(17) 0.0162(12)
C38A 0.026(2) 0.034(3) 0.051(4) 0.007(2) 0.019(2) 0.0150(19)
C39A 0.026(2) 0.034(3) 0.051(4) 0.007(2) 0.019(2) 0.0150(19)
C40A 0.026(2) 0.034(3) 0.051(4) 0.007(2) 0.019(2) 0.0150(19)
C41A 0.026(2) 0.034(3) 0.051(4) 0.007(2) 0.019(2) 0.0150(19)
C42A 0.026(2) 0.034(3) 0.051(4) 0.007(2) 0.019(2) 0.0150(19)
C43A 0.026(2) 0.034(3) 0.051(4) 0.007(2) 0.019(2) 0.0150(19)
C44 0.0198(7) 0.0200(7) 0.0255(8) 0.0024(6) 0.0013(6) 0.0065(6)
C45 0.0228(8) 0.0226(8) 0.0353(10) 0.0026(7) 0.0063(7) 0.0051(7)
C46 0.0230(9) 0.0232(9) 0.0477(13) -0.0018(8) 0.0014(8) 0.0037(7)
C47 0.0350(11) 0.0315(11) 0.0375(11) -0.0068(9) -0.0114(9) 0.0098(9)
C48 0.0475(13) 0.0359(11) 0.0261(10) 0.0015(8) -0.0055(9) 0.0120(10)
C49 0.0336(10) 0.0261(9) 0.0245(9) 0.0037(7) -0.0006(7) 0.0058(8)
N2 0.0422(10) 0.0367(9) 0.0290(8) 0.0048(7) 0.0085(7) 0.0244(8)
N1 0.0500(11) 0.0345(9) 0.0313(9) 0.0112(7) 0.0010(8) 0.0241(9)
P1 0.01644(17) 0.01480(16) 0.01617(17) 0.00158(13) 0.00140(13) 0.00601(14)
P2 0.01724(18) 0.01767(18) 0.02134(19) 0.00317(15) 0.00361(15) 0.00518(15)
Ag1 0.01882(5) 0.01694(5) 0.01657(5) 0.00234(4) 0.00100(4) 0.00675(4)
Pt1 0.02573(3) 0.02192(3) 0.01741(3) 0.00409(2) 0.00255(2) 0.01449(2)

loop_
_atom_type_symbol
_atom_type_description
_atom_type_scat_dispersion_real
_atom_type_scat_dispersion_imag
_atom_type_scat_source
C C 0.0033 0.0016 'International Tables Vol C Tables 4.2.6.8 and 6.1.1.4'
H H 0.0000 0.0000 'International Tables Vol C Tables 4.2.6.8 and 6.1.1.4'
N N 0.0061 0.0033 'International Tables Vol C Tables 4.2.6.8 and 6.1.1.4'
F F 0.0171 0.0103 'International Tables Vol C Tables 4.2.6.8 and 6.1.1.4'
P P 0.1023 0.0942 'International Tables Vol C Tables 4.2.6.8 and 6.1.1.4'
Ag Ag -0.8971 1.1015 'International Tables Vol C Tables 4.2.6.8 and 6.1.1.4'
Pt Pt -1.7033 8.3905 'International Tables Vol C Tables 4.2.6.8 and 6.1.1.4'

loop_
_geom_angle_atom_site_label_1
_geom_angle_atom_site_label_2
_geom_angle_atom_site_label_3
_geom_angle
_geom_angle_site_symmetry_1
_geom_angle_site_symmetry_3
N2 C2 Pt1 176.89(18) . .
N1 C1 Pt1 176.7(2) . .
C12A C4 N3A 120.10(19) . .
C5 C4 C3 120.10(19) . .
C5 C4 H4 119.9 . .
C3 C4 H4 119.9 . .
C4 C3 C8 118.46(16) . .
C4 C3 Pt1 127.38(14) . .
C8 C3 Pt1 113.90(12) . .
F1 C5 C6 117.5(2) . .
F1 C5 C4 119.7(2) . .
C6 C5 C4 122.7(2) . .
F2 C7 C6 117.87(19) . .
F2 C7 C8 119.5(2) . .
C6 C7 C8 122.6(2) . .
C11 C10 C9 120.8(2) . .
C11 C10 H10 119.6 . .
C9 C10 H10 119.6 . .
C13 C12 C11 119.8(2) . .
C13 C12 H12 120.1 . .
C11 C12 H12 120.1 . .
C13 N3 C9 119.73(17) . .
C13 N3 Pt1 125.01(13) . .
C9 N3 Pt1 115.27(12) . .
C13 C3A C9 119.73(17) . .
C13 C3A Pt1 125.01(13) . .
C9 C3A Pt1 115.27(12) . .
F1A C5A C13 124.4(4) . .
F1A C5A C11 115.7(4) . .
C13 C5A C11 119.8(2) . .
C11 C7A C9 120.8(2) . .
C11 C7A F2A 126.1(4) . .
C9 C7A F2A 113.1(4) . .
C6 C10A C8 122.6(2) . .
C6 C10A H10A 118.7 . .
C8 C10A H10A 118.7 . .
C6 C12A C4 122.7(2) . .
C6 C12A H12A 118.6 . .
C4 C12A H12A 118.6 . .
C4 N3A C8 118.46(16) . .
C4 N3A Pt1 127.38(14) . .
C8 N3A Pt1 113.90(12) . .
C10A C6 C12A 117.19(19) . .
C7 C6 C5 117.19(19) . .
C7 C6 H6 121.4 . .
C5 C6 H6 121.4 . .
C10A C8 N3A 118.89(18) . .
C7 C8 C3 118.89(18) . .
C10A C8 C9 125.36(18) . .
C7 C8 C9 125.36(18) . .
N3A C8 C9 115.73(16) . .
C3 C8 C9 115.73(16) . .
C3A C9 C7A 119.44(18) . .
N3 C9 C10 119.44(18) . .
C3A C9 C8 114.15(16) . .
N3 C9 C8 114.15(16) . .
C7A C9 C8 126.40(18) . .
C10 C9 C8 126.40(18) . .
C10 C11 C12 118.74(19) . .
C7A C11 C5A 118.74(19) . .
C10 C11 H11 120.6 . .
C12 C11 H11 120.6 . .
C3A C13 C5A 121.51(19) . .
N3 C13 C12 121.51(19) . .
N3 C13 H13 119.2 . .
C12 C13 H13 119.2 . .
C15 C14 C19 119.26(17) . .
C15 C14 P1 117.80(14) . .
C19 C14 P1 122.94(14) . .
C14 C15 C16 120.0(2) . .
C14 C15 H15 120.0 . .
C16 C15 H15 120.0 . .
C17 C16 C15 120.1(2) . .
C17 C16 H16 120.0 . .
C15 C16 H16 120.0 . .
C16 C17 C18 120.4(2) . .
C16 C17 H17 119.8 . .
C18 C17 H17 119.8 . .
C19 C18 C17 119.9(2) . .
C19 C18 H18 120.1 . .
C17 C18 H18 120.1 . .
C18 C19 C14 120.5(2) . .
C18 C19 H19 119.8 . .
C14 C19 H19 119.8 . .
C21 C20 C25 118.60(16) . .
C21 C20 P1 118.35(13) . .
C25 C20 P1 123.02(13) . .
C22 C21 C20 120.74(17) . .
C22 C21 H21 119.6 . .
C20 C21 H21 119.6 . .
C23 C22 C21 120.09(19) . .
C23 C22 H22 120.0 . .
C21 C22 H22 120.0 . .
C22 C23 C24 119.96(18) . .
C22 C23 H23 120.0 . .
C24 C23 H23 120.0 . .
C23 C24 C25 120.07(18) . .
C23 C24 H24 120.0 . .
C25 C24 H24 120.0 . .
C24 C25 C20 120.53(17) . .
C24 C25 H25 119.7 . .
C20 C25 H25 119.7 . .
C27 C26 C31 119.25(18) . .
C27 C26 P1 124.98(15) . .
C31 C26 P1 115.77(15) . .
C26 C27 C28 119.8(2) . .
C26 C27 H27 120.1 . .
C28 C27 H27 120.1 . .
C29 C28 C27 120.3(2) . .
C29 C28 H28 119.8 . .
C27 C28 H28 119.8 . .
C28 C29 C30 120.1(2) . .
C28 C29 H29 120.0 . .
C30 C29 H29 120.0 . .
C29 C30 C31 120.3(2) . .
C29 C30 H30 119.8 . .
C31 C30 H30 119.8 . .
C30 C31 C26 120.2(2) . .
C30 C31 H31 119.9 . .
C26 C31 H31 119.9 . .
C37 C32 C33 118.67(18) . .
C37 C32 P2 124.08(16) . .
C33 C32 P2 116.84(15) . .
C34 C33 C32 120.3(2) . .
C34 C33 H33 119.9 . .
C32 C33 H33 119.9 . .
C35 C34 C33 120.3(2) . .
C35 C34 H34 119.9 . .
C33 C34 H34 119.9 . .
C36 C35 C34 119.7(2) . .
C36 C35 H35 120.2 . .
C34 C35 H35 120.2 . .
C35 C36 C37 120.5(2) . .
C35 C36 H36 119.8 . .
C37 C36 H36 119.8 . .
C36 C37 C32 120.6(2) . .
C36 C37 H37 119.7 . .
C32 C37 H37 119.7 . .
C43 C38 C39 118.3(3) . .
C43 C38 P2 125.0(2) . .
C39 C38 P2 116.6(2) . .
C38 C39 C40 120.4(3) . .
C38 C39 H39 119.8 . .
C40 C39 H39 119.8 . .
C41 C40 C39 121.0(3) . .
C41 C40 H40 119.5 . .
C39 C40 H40 119.5 . .
C40 C41 C42 118.7(3) . .
C40 C41 H41 120.6 . .
C42 C41 H41 120.6 . .
C41 C42 C43 121.0(4) . .
C41 C42 H42 119.5 . .
C43 C42 H42 119.5 . .
C38 C43 C42 120.6(3) . .
C38 C43 H43 119.7 . .
C42 C43 H43 119.7 . .
C39A C38A C43A 120.0 . .
C39A C38A P2 116.6(5) . .
C43A C38A P2 123.3(5) . .
C40A C39A C38A 120.0 . .
C40A C39A H39A 120.0 . .
C38A C39A H39A 120.0 . .
C41A C40A C39A 120.0 . .
C41A C40A H40A 120.0 . .
C39A C40A H40A 120.0 . .
C40A C41A C42A 120.0 . .
C40A C41A H41A 120.0 . .
C42A C41A H41A 120.0 . .
C43A C42A C41A 120.0 . .
C43A C42A H42A 120.0 . .
C41A C42A H42A 120.0 . .
C42A C43A C38A 120.0 . .
C42A C43A H43A 120.0 . .
C38A C43A H43A 120.0 . .
C49 C44 C45 119.36(18) . .
C49 C44 P2 118.18(14) . .
C45 C44 P2 122.45(15) . .
C46 C45 C44 119.9(2) . .
C46 C45 H45 120.0 . .
C44 C45 H45 120.0 . .
C47 C46 C45 120.3(2) . .
C47 C46 H46 119.9 . .
C45 C46 H46 119.9 . .
C46 C47 C48 120.4(2) . .
C46 C47 H47 119.8 . .
C48 C47 H47 119.8 . .
C47 C48 C49 119.7(2) . .
C47 C48 H48 120.1 . .
C49 C48 H48 120.2 . .
C48 C49 C44 120.3(2) . .
C48 C49 H49 119.8 . .
C44 C49 H49 119.8 . .
C2 N2 Ag1 156.33(18) . .
C1 N1 Ag1 156.23(18) . 2_656
C20 P1 C14 102.76(8) . .
C20 P1 C26 105.83(8) . .
C14 P1 C26 102.53(8) . .
C20 P1 Ag1 115.60(5) . .
C14 P1 Ag1 117.29(6) . .
C26 P1 Ag1 111.38(6) . .
C38 P2 C44 105.77(12) . .
C38 P2 C32 104.67(12) . .
C44 P2 C32 103.67(8) . .
C44 P2 C38A 108.1(4) . .
C32 P2 C38A 105.8(4) . .
C38 P2 Ag1 113.77(9) . .
C44 P2 Ag1 116.07(6) . .
C32 P2 Ag1 111.78(6) . .
C38A P2 Ag1 110.8(3) . .
N2 Ag1 N1 98.83(7) . 2_656
N2 Ag1 P1 115.35(5) . .
N1 Ag1 P1 110.81(5) 2_656 .
N2 Ag1 P2 103.72(5) . .
N1 Ag1 P2 101.39(6) 2_656 .
P1 Ag1 P2 123.262(15) . .
C2 Pt1 C1 91.32(8) . .
C2 Pt1 N3A 93.06(7) . .
C1 Pt1 N3A 174.43(8) . .
C2 Pt1 C3 93.06(7) . .
C1 Pt1 C3 174.43(8) . .
C2 Pt1 N3 173.86(7) . .
C1 Pt1 N3 94.74(7) . .
C3 Pt1 N3 80.94(7) . .
C2 Pt1 C3A 173.86(7) . .
C1 Pt1 C3A 94.74(7) . .
N3A Pt1 C3A 80.94(7) . .

loop_
_geom_bond_atom_site_label_1
_geom_bond_atom_site_label_2
_geom_bond_distance
_geom_bond_site_symmetry_2
C2 N2 1.152(3) .
C2 Pt1 1.947(2) .
C1 N1 1.149(3) .
C1 Pt1 2.001(2) .
C4 C12A 1.381(3) .
C4 C5 1.381(3) .
C4 N3A 1.382(2) .
C4 C3 1.382(2) .
C4 H4 0.9500 .
C3 C8 1.418(3) .
C3 Pt1 2.0194(17) .
C5 F1 1.341(3) .
C5 C6 1.378(3) .
C7 F2 1.367(3) .
C7 C6 1.369(3) .
C7 C8 1.394(3) .
C10 C11 1.376(3) .
C10 C9 1.393(3) .
C10 H10 0.9500 .
C12 C13 1.381(3) .
C12 C11 1.382(3) .
C12 H12 0.9500 .
N3 C13 1.349(2) .
N3 C9 1.375(2) .
N3 Pt1 2.0554(16) .
C3A C13 1.349(2) .
C3A C9 1.375(2) .
C3A Pt1 2.0554(16) .
C5A F1A 1.253(6) .
C5A C13 1.381(3) .
C5A C11 1.382(3) .
C7A C11 1.376(3) .
C7A C9 1.393(3) .
C7A F2A 1.423(8) .
C10A C6 1.369(3) .
C10A C8 1.394(3) .
C10A H10A 0.9500 .
C12A C6 1.378(3) .
C12A H12A 0.9500 .
N3A C8 1.418(3) .
N3A Pt1 2.0194(17) .
C6 H6 0.9500 .
C8 C9 1.467(3) .
C11 H11 0.9500 .
C13 H13 0.9500 .
C14 C15 1.395(3) .
C14 C19 1.398(2) .
C14 P1 1.8251(17) .
C15 C16 1.398(3) .
C15 H15 0.9500 .
C16 C17 1.382(4) .
C16 H16 0.9500 .
C17 C18 1.388(4) .
C17 H17 0.9500 .
C18 C19 1.387(3) .
C18 H18 0.9500 .
C19 H19 0.9500 .
C20 C21 1.397(2) .
C20 C25 1.401(2) .
C20 P1 1.8212(17) .
C21 C22 1.389(3) .
C21 H21 0.9500 .
C22 C23 1.386(3) .
C22 H22 0.9500 .
C23 C24 1.389(3) .
C23 H23 0.9500 .
C24 C25 1.391(3) .
C24 H24 0.9500 .
C25 H25 0.9500 .
C26 C27 1.391(3) .
C26 C31 1.396(3) .
C26 P1 1.8293(18) .
C27 C28 1.401(3) .
C27 H27 0.9500 .
C28 C29 1.375(4) .
C28 H28 0.9500 .
C29 C30 1.380(4) .
C29 H29 0.9500 .
C30 C31 1.389(3) .
C30 H30 0.9500 .
C31 H31 0.9500 .
C32 C37 1.393(3) .
C32 C33 1.399(3) .
C32 P2 1.8306(19) .
C33 C34 1.391(3) .
C33 H33 0.9500 .
C34 C35 1.389(4) .
C34 H34 0.9500 .
C35 C36 1.377(4) .
C35 H35 0.9500 .
C36 C37 1.389(3) .
C36 H36 0.9500 .
C37 H37 0.9500 .
C38 C43 1.376(4) .
C38 C39 1.382(4) .
C38 P2 1.803(3) .
C39 C40 1.394(5) .
C39 H39 0.9500 .
C40 C41 1.362(6) .
C40 H40 0.9500 .
C41 C42 1.372(6) .
C41 H41 0.9500 .
C42 C43 1.388(5) .
C42 H42 0.9500 .
C43 H43 0.9500 .
C38A C39A 1.3900 .
C38A C43A 1.3900 .
C38A P2 1.926(6) .
C39A C40A 1.3900 .
C39A H39A 0.9500 .
C40A C41A 1.3900 .
C40A H40A 0.9500 .
C41A C42A 1.3900 .
C41A H41A 0.9500 .
C42A C43A 1.3900 .
C42A H42A 0.9500 .
C43A H43A 0.9500 .
C44 C49 1.395(3) .
C44 C45 1.404(3) .
C44 P2 1.8248(18) .
C45 C46 1.387(3) .
C45 H45 0.9500 .
C46 C47 1.385(4) .
C46 H46 0.9500 .
C47 C48 1.388(4) .
C47 H47 0.9500 .
C48 C49 1.392(3) .
C48 H48 0.9500 .
C49 H49 0.9500 .
N2 Ag1 2.2814(18) .
N1 Ag1 2.2983(18) 2_656
P1 Ag1 2.4358(4) .
P2 Ag1 2.4824(5) .
Ag1 N1 2.2982(18) 2_656
